data_4300563
_journal_name_full 'Inorganic Chemistry'
_journal_paper_doi 10.1021/ic051548f
_journal_year 2006
_chemical_formula_moiety 'C50 H40 P2 Pt'
_chemical_formula_sum 'C50 H40 P2 Pt'
_chemical_formula_weight 897.85
_space_group_IT_number 2
_space_group_name_Hall '-P 1'
_space_group_name_H-M_alt 'P -1'
_symmetry_cell_setting triclinic
_symmetry_space_group_name_Hall '-P 1'
_symmetry_space_group_name_H-M 'P -1'
_cell_angle_alpha 81.1006(10)
_cell_angle_beta 87.0241(10)
_cell_angle_gamma 77.9296(10)
_cell_formula_units_Z 4
_cell_length_a 13.3195(8)
_cell_length_b 16.6524(9)
_cell_length_c 18.3044(10)
_cell_measurement_temperature 193(2)
_cell_volume 3921.6(4)
_diffrn_ambient_temperature 193(2)
_exptl_crystal_density_diffrn 1.521
_cod_depositor_comments
;
The following automatic conversions were performed:
'_symmetry_cell_setting' value 'Triclinic' changed to 'triclinic'
according to '/home/saulius/struct/CIF-dictionaries/cif_core.dic'
dictionary named 'cif_core.dic' version 2.4.1 from 2010-06-29.

Automatic conversion script
Id: cif_fix_enum 1527 2010-12-29 10:47:43Z saulius 
;
_cod_database_code 4300563

loop_
_symmetry_equiv_pos_as_xyz
'x, y, z'
'-x, -y, -z'

loop_
_atom_site_label
_atom_site_type_symbol
_atom_site_fract_x
_atom_site_fract_y
_atom_site_fract_z
_atom_site_U_iso_or_equiv
_atom_site_adp_type
_atom_site_occupancy
_atom_site_symmetry_multiplicity
_atom_site_calc_flag
_atom_site_refinement_flags
_atom_site_disorder_assembly
_atom_site_disorder_group
PtA Pt 0.115503(8) 0.321379(6) 0.393740(5) 0.01761(3) Uani 1 1 d . . .
P1A P 0.10767(5) 0.23974(4) 0.50587(4) 0.01931(14) Uani 1 1 d . . .
P2A P 0.23611(5) 0.39820(4) 0.40518(4) 0.01873(14) Uani 1 1 d . . .
C1A C 0.0568(2) 0.34878(17) 0.28902(15) 0.0226(6) Uani 1 1 d . . .
C2A C 0.0179(2) 0.28945(18) 0.32535(16) 0.0241(6) Uani 1 1 d . . .
C11A C 0.0571(2) 0.40131(18) 0.21737(15) 0.0251(6) Uani 1 1 d . . .
C12A C 0.0047(3) 0.4834(2) 0.20809(18) 0.0358(7) Uani 1 1 d . . .
H12A H -0.0318 0.5053 0.2490 0.043 Uiso 1 1 calc R . .
C13A C 0.0044(3) 0.5336(2) 0.1410(2) 0.0478(9) Uani 1 1 d . . .
H13A H -0.0324 0.5895 0.1358 0.057 Uiso 1 1 calc R . .
C14A C 0.0573(3) 0.5030(3) 0.0815(2) 0.0532(11) Uani 1 1 d . . .
H14A H 0.0577 0.5379 0.0353 0.064 Uiso 1 1 calc R . .
C15A C 0.1096(3) 0.4218(3) 0.0890(2) 0.0565(11) Uani 1 1 d . . .
H15A H 0.1463 0.4009 0.0478 0.068 Uiso 1 1 calc R . .
C16A C 0.1093(3) 0.3703(2) 0.15617(18) 0.0419(8) Uani 1 1 d . . .
H16A H 0.1445 0.3139 0.1606 0.050 Uiso 1 1 calc R . .
C21A C -0.0567(2) 0.23982(18) 0.31450(17) 0.0265(6) Uani 1 1 d . . .
C22A C -0.0580(3) 0.16282(19) 0.35615(18) 0.0332(7) Uani 1 1 d . . .
H22A H -0.0091 0.1409 0.3938 0.040 Uiso 1 1 calc R . .
C23A C -0.1302(3) 0.1176(2) 0.3432(2) 0.0427(9) Uani 1 1 d . . .
H23A H -0.1306 0.0651 0.3721 0.051 Uiso 1 1 calc R . .
C24A C -0.2018(3) 0.1492(2) 0.2880(2) 0.0440(9) Uani 1 1 d . . .
H24A H -0.2513 0.1184 0.2792 0.053 Uiso 1 1 calc R . .
C25A C -0.2007(3) 0.2246(3) 0.2465(2) 0.0484(9) Uani 1 1 d . . .
H25A H -0.2493 0.2460 0.2085 0.058 Uiso 1 1 calc R . .
C26A C -0.1292(3) 0.2702(2) 0.2593(2) 0.0401(8) Uani 1 1 d . . .
H26A H -0.1296 0.3227 0.2303 0.048 Uiso 1 1 calc R . .
C31A C 0.1976(2) 0.13874(16) 0.51275(16) 0.0232(6) Uani 1 1 d . . .
C32A C 0.2247(2) 0.10459(18) 0.44835(17) 0.0283(7) Uani 1 1 d . . .
H32A H 0.1961 0.1334 0.4028 0.034 Uiso 1 1 calc R . .
C33A C 0.2928(3) 0.0290(2) 0.4492(2) 0.0388(8) Uani 1 1 d . . .
H33A H 0.3104 0.0061 0.4047 0.047 Uiso 1 1 calc R . .
C34A C 0.3347(3) -0.0130(2) 0.5155(2) 0.0419(9) Uani 1 1 d . . .
H34A H 0.3814 -0.0647 0.5164 0.050 Uiso 1 1 calc R . .
C35A C 0.3091(3) 0.02020(19) 0.58042(19) 0.0356(8) Uani 1 1 d . . .
H35A H 0.3381 -0.0087 0.6258 0.043 Uiso 1 1 calc R . .
C36A C 0.2409(2) 0.09586(18) 0.57910(17) 0.0290(7) Uani 1 1 d . . .
H36A H 0.2236 0.1186 0.6237 0.035 Uiso 1 1 calc R . .
C41A C -0.0171(2) 0.21033(17) 0.52454(16) 0.0237(6) Uani 1 1 d . . .
C42A C -0.1050(2) 0.26882(18) 0.50283(18) 0.0291(7) Uani 1 1 d . . .
H42A H -0.0988 0.3213 0.4762 0.035 Uiso 1 1 calc R . .
C43A C -0.2018(3) 0.2517(2) 0.5194(2) 0.0388(8) Uani 1 1 d . . .
H43A H -0.2613 0.2927 0.5051 0.047 Uiso 1 1 calc R . .
C44A C -0.2118(3) 0.1753(2) 0.5566(2) 0.0516(10) Uani 1 1 d . . .
H44A H -0.2780 0.1631 0.5675 0.062 Uiso 1 1 calc R . .
C45A C -0.1255(3) 0.1169(2) 0.5778(3) 0.0580(12) Uani 1 1 d . . .
H45A H -0.1323 0.0641 0.6034 0.070 Uiso 1 1 calc R . .
C46A C -0.0283(3) 0.1341(2) 0.5624(2) 0.0410(9) Uani 1 1 d . . .
H46A H 0.0308 0.0932 0.5780 0.049 Uiso 1 1 calc R . .
C51A C 0.1265(2) 0.27514(16) 0.59318(15) 0.0214(6) Uani 1 1 d . . .
C52A C 0.0449(2) 0.29806(18) 0.64149(16) 0.0281(6) Uani 1 1 d . . .
H52A H -0.0223 0.2932 0.6304 0.034 Uiso 1 1 calc R . .
C53A C 0.0612(3) 0.3280(2) 0.70581(18) 0.0352(7) Uani 1 1 d . . .
H53A H 0.0050 0.3442 0.7382 0.042 Uiso 1 1 calc R . .
C54A C 0.1583(3) 0.33403(19) 0.72264(17) 0.0338(7) Uani 1 1 d . . .
H54A H 0.1693 0.3541 0.7668 0.041 Uiso 1 1 calc R . .
C55A C 0.2408(2) 0.31080(18) 0.67516(17) 0.0293(7) Uani 1 1 d . . .
H55A H 0.3080 0.3147 0.6870 0.035 Uiso 1 1 calc R . .
C56A C 0.2247(2) 0.28214(17) 0.61084(16) 0.0253(6) Uani 1 1 d . . .
H56A H 0.2810 0.2670 0.5783 0.030 Uiso 1 1 calc R . .
C61A C 0.2347(2) 0.44264(16) 0.49087(15) 0.0223(6) Uani 1 1 d . . .
C62A C 0.1385(2) 0.46822(17) 0.52224(16) 0.0255(6) Uani 1 1 d . . .
H62A H 0.0796 0.4572 0.5016 0.031 Uiso 1 1 calc R . .
C63A C 0.1270(3) 0.50971(18) 0.58345(17) 0.0324(7) Uani 1 1 d . . .
H63A H 0.0605 0.5284 0.6035 0.039 Uiso 1 1 calc R . .
C64A C 0.2123(3) 0.52356(19) 0.61484(18) 0.0371(8) Uani 1 1 d . . .
H64A H 0.2047 0.5522 0.6564 0.045 Uiso 1 1 calc R . .
C65A C 0.3092(3) 0.4957(2) 0.58578(18) 0.0366(8) Uani 1 1 d . . .
H65A H 0.3680 0.5037 0.6086 0.044 Uiso 1 1 calc R . .
C66A C 0.3209(2) 0.45616(18) 0.52345(17) 0.0285(7) Uani 1 1 d . . .
H66A H 0.3875 0.4384 0.5031 0.034 Uiso 1 1 calc R . .
C71A C 0.2363(2) 0.49134(17) 0.33637(15) 0.0219(6) Uani 1 1 d . . .
C72A C 0.2456(2) 0.48137(19) 0.26193(16) 0.0271(6) Uani 1 1 d . . .
H72A H 0.2527 0.4276 0.2485 0.033 Uiso 1 1 calc R . .
C73A C 0.2445(2) 0.5497(2) 0.20707(18) 0.0347(7) Uani 1 1 d . . .
H73A H 0.2490 0.5426 0.1564 0.042 Uiso 1 1 calc R . .
C74A C 0.2369(2) 0.6273(2) 0.22638(19) 0.0368(8) Uani 1 1 d . . .
H74A H 0.2368 0.6737 0.1890 0.044 Uiso 1 1 calc R . .
C75A C 0.2296(3) 0.63806(19) 0.2997(2) 0.0379(8) Uani 1 1 d . . .
H75A H 0.2252 0.6917 0.3128 0.045 Uiso 1 1 calc R . .
C76A C 0.2284(2) 0.57062(18) 0.35469(18) 0.0312(7) Uani 1 1 d . . .
H76A H 0.2222 0.5786 0.4051 0.037 Uiso 1 1 calc R . .
C81A C 0.3674(2) 0.34023(17) 0.39258(15) 0.0204(6) Uani 1 1 d . . .
C82A C 0.4525(2) 0.37767(19) 0.38081(16) 0.0267(6) Uani 1 1 d . . .
H82A H 0.4433 0.4363 0.3772 0.032 Uiso 1 1 calc R . .
C83A C 0.5507(2) 0.3298(2) 0.37426(17) 0.0330(7) Uani 1 1 d . . .
H83A H 0.6085 0.3556 0.3682 0.040 Uiso 1 1 calc R . .
C84A C 0.5645(3) 0.2445(2) 0.37658(17) 0.0359(8) Uani 1 1 d . . .
H84A H 0.6315 0.2117 0.3723 0.043 Uiso 1 1 calc R . .
C85A C 0.4802(3) 0.2076(2) 0.38520(18) 0.0349(7) Uani 1 1 d . . .
H85A H 0.4892 0.1494 0.3854 0.042 Uiso 1 1 calc R . .
C86A C 0.3823(2) 0.25463(18) 0.39355(17) 0.0275(6) Uani 1 1 d . . .
H86A H 0.3250 0.2283 0.4000 0.033 Uiso 1 1 calc R . .
PtB Pt 0.602444(8) 0.180958(6) -0.109130(5) 0.01817(3) Uani 1 1 d . . .
P1B P 0.45408(5) 0.26000(4) -0.06886(4) 0.01979(14) Uani 1 1 d . . .
P2B P 0.55187(5) 0.10473(4) -0.18847(4) 0.01991(14) Uani 1 1 d . . .
C1B C 0.7591(2) 0.15555(17) -0.10248(16) 0.0240(6) Uani 1 1 d . . .
C2B C 0.7231(2) 0.21413(17) -0.06471(16) 0.0227(6) Uani 1 1 d . . .
C11B C 0.8524(2) 0.10202(18) -0.12684(16) 0.0255(6) Uani 1 1 d . . .
C12B C 0.8823(3) 0.0209(2) -0.0927(2) 0.0387(8) Uani 1 1 d . . .
H12B H 0.8436 0.0006 -0.0515 0.046 Uiso 1 1 calc R . .
C13B C 0.9682(3) -0.0311(2) -0.1178(2) 0.0486(10) Uani 1 1 d . . .
H13B H 0.9878 -0.0866 -0.0936 0.058 Uiso 1 1 calc R . .
C14B C 1.0249(3) -0.0031(2) -0.1772(2) 0.0448(9) Uani 1 1 d . . .
H14B H 1.0827 -0.0394 -0.1948 0.054 Uiso 1 1 calc R . .
C15B C 0.9977(3) 0.0778(2) -0.2111(2) 0.0487(9) Uani 1 1 d . . .
H15B H 1.0379 0.0976 -0.2517 0.058 Uiso 1 1 calc R . .
C16B C 0.9116(3) 0.1308(2) -0.1865(2) 0.0404(8) Uani 1 1 d . . .
H16B H 0.8932 0.1865 -0.2103 0.048 Uiso 1 1 calc R . .
C21B C 0.7596(2) 0.26646(18) -0.01892(16) 0.0263(6) Uani 1 1 d . . .
C22B C 0.7010(3) 0.34212(19) -0.00444(18) 0.0323(7) Uani 1 1 d . . .
H22B H 0.6338 0.3607 -0.0235 0.039 Uiso 1 1 calc R . .
C23B C 0.7399(3) 0.3905(2) 0.03759(19) 0.0392(8) Uani 1 1 d . . .
H23B H 0.6991 0.4419 0.0473 0.047 Uiso 1 1 calc R . .
C24B C 0.8375(3) 0.3644(2) 0.0653(2) 0.0427(9) Uani 1 1 d . . .
H24B H 0.8641 0.3980 0.0938 0.051 Uiso 1 1 calc R . .
C25B C 0.8963(3) 0.2898(3) 0.0518(2) 0.0534(10) Uani 1 1 d . . .
H25B H 0.9634 0.2716 0.0712 0.064 Uiso 1 1 calc R . .
C26B C 0.8573(3) 0.2410(2) 0.0098(2) 0.0456(9) Uani 1 1 d . . .
H26B H 0.8982 0.1894 0.0006 0.055 Uiso 1 1 calc R . .
C31B C 0.4171(2) 0.36209(17) -0.12580(16) 0.0235(6) Uani 1 1 d . . .
C32B C 0.4946(2) 0.39769(18) -0.16346(17) 0.0280(7) Uani 1 1 d . . .
H32B H 0.5641 0.3690 -0.1589 0.034 Uiso 1 1 calc R . .
C33B C 0.4714(3) 0.47429(19) -0.20740(18) 0.0351(7) Uani 1 1 d . . .
H33B H 0.5250 0.4980 -0.2323 0.042 Uiso 1 1 calc R . .
C34B C 0.3708(3) 0.51644(19) -0.21517(18) 0.0357(8) Uani 1 1 d . . .
H34B H 0.3551 0.5692 -0.2451 0.043 Uiso 1 1 calc R . .
C35B C 0.2931(3) 0.48134(18) -0.17921(18) 0.0337(7) Uani 1 1 d . . .
H35B H 0.2236 0.5097 -0.1854 0.040 Uiso 1 1 calc R . .
C36B C 0.3155(2) 0.40506(17) -0.13423(16) 0.0267(6) Uani 1 1 d . . .
H36B H 0.2615 0.3820 -0.1091 0.032 Uiso 1 1 calc R . .
C41B C 0.4660(2) 0.28575(17) 0.02364(15) 0.0233(6) Uani 1 1 d . . .
C42B C 0.5254(2) 0.22699(19) 0.07515(17) 0.0299(7) Uani 1 1 d . . .
H42B H 0.5615 0.1761 0.0609 0.036 Uiso 1 1 calc R . .
C43B C 0.5324(3) 0.2418(2) 0.14694(18) 0.0375(8) Uani 1 1 d . . .
H43B H 0.5719 0.2008 0.1819 0.045 Uiso 1 1 calc R . .
C44B C 0.4818(3) 0.3163(2) 0.1676(2) 0.0489(10) Uani 1 1 d . . .
H44B H 0.4865 0.3266 0.2168 0.059 Uiso 1 1 calc R . .
C45B C 0.4251(3) 0.3750(2) 0.1173(2) 0.0536(11) Uani 1 1 d . . .
H45B H 0.3911 0.4264 0.1316 0.064 Uiso 1 1 calc R . .
C46B C 0.4166(3) 0.3605(2) 0.04509(19) 0.0398(8) Uani 1 1 d . . .
H46B H 0.3768 0.4019 0.0106 0.048 Uiso 1 1 calc R . .
C51B C 0.3318(2) 0.22508(16) -0.05724(16) 0.0235(6) Uani 1 1 d . . .
C52B C 0.2894(3) 0.2033(2) 0.01179(19) 0.0354(7) Uani 1 1 d . . .
H52B H 0.3237 0.2068 0.0551 0.042 Uiso 1 1 calc R . .
C53B C 0.1962(3) 0.1763(2) 0.0182(2) 0.0473(9) Uani 1 1 d . . .
H53B H 0.1678 0.1609 0.0657 0.057 Uiso 1 1 calc R . .
C54B C 0.1460(3) 0.1720(2) -0.0439(2) 0.0447(9) Uani 1 1 d . . .
H54B H 0.0824 0.1541 -0.0395 0.054 Uiso 1 1 calc R . .
C55B C 0.1877(2) 0.19354(19) -0.1133(2) 0.0369(8) Uani 1 1 d . . .
H55B H 0.1525 0.1908 -0.1564 0.044 Uiso 1 1 calc R . .
C56B C 0.2799(2) 0.21889(17) -0.12006(17) 0.0269(6) Uani 1 1 d . . .
H56B H 0.3087 0.2324 -0.1678 0.032 Uiso 1 1 calc R . .
C61B C 0.4379(2) 0.06137(17) -0.16267(16) 0.0235(6) Uani 1 1 d . . .
C62B C 0.4266(2) 0.03171(18) -0.08821(17) 0.0288(7) Uani 1 1 d . . .
H62B H 0.4738 0.0394 -0.0540 0.035 Uiso 1 1 calc R . .
C63B C 0.3480(3) -0.00884(19) -0.0627(2) 0.0365(8) Uani 1 1 d . . .
H63B H 0.3423 -0.0299 -0.0117 0.044 Uiso 1 1 calc R . .
C64B C 0.2781(3) -0.0184(2) -0.1122(2) 0.0428(9) Uani 1 1 d . . .
H64B H 0.2245 -0.0470 -0.0955 0.051 Uiso 1 1 calc R . .
C65B C 0.2863(3) 0.0136(2) -0.1856(2) 0.0456(9) Uani 1 1 d . . .
H65B H 0.2366 0.0087 -0.2192 0.055 Uiso 1 1 calc R . .
C66B C 0.3655(2) 0.0525(2) -0.21118(18) 0.0352(7) Uani 1 1 d . . .
H66B H 0.3707 0.0734 -0.2623 0.042 Uiso 1 1 calc R . .
C71B C 0.6423(2) 0.01154(17) -0.21049(15) 0.0230(6) Uani 1 1 d . . .
C72B C 0.7367(2) 0.02070(19) -0.24280(17) 0.0299(7) Uani 1 1 d . . .
H72B H 0.7523 0.0745 -0.2531 0.036 Uiso 1 1 calc R . .
C73B C 0.8084(3) -0.0470(2) -0.26032(18) 0.0370(8) Uani 1 1 d . . .
H73B H 0.8726 -0.0393 -0.2822 0.044 Uiso 1 1 calc R . .
C74B C 0.7870(3) -0.1253(2) -0.24611(18) 0.0383(8) Uani 1 1 d . . .
H74B H 0.8366 -0.1718 -0.2575 0.046 Uiso 1 1 calc R . .
C75B C 0.6932(3) -0.1358(2) -0.2153(2) 0.0432(9) Uani 1 1 d . . .
H75B H 0.6776 -0.1896 -0.2066 0.052 Uiso 1 1 calc R . .
C76B C 0.6209(3) -0.06783(18) -0.19676(18) 0.0342(7) Uani 1 1 d . . .
H76B H 0.5569 -0.0758 -0.1747 0.041 Uiso 1 1 calc R . .
C81B C 0.5310(2) 0.16235(17) -0.28189(15) 0.0230(6) Uani 1 1 d . . .
C82B C 0.5142(2) 0.12485(19) -0.34226(16) 0.0276(6) Uani 1 1 d . . .
H82B H 0.5139 0.0672 -0.3355 0.033 Uiso 1 1 calc R . .
C83B C 0.4980(2) 0.1716(2) -0.41202(17) 0.0340(7) Uani 1 1 d . . .
H83B H 0.4837 0.1464 -0.4524 0.041 Uiso 1 1 calc R . .
C84B C 0.5028(3) 0.2540(2) -0.42260(18) 0.0378(8) Uani 1 1 d . . .
H84B H 0.4921 0.2857 -0.4704 0.045 Uiso 1 1 calc R . .
C85B C 0.5229(3) 0.2914(2) -0.36406(19) 0.0396(8) Uani 1 1 d . . .
H85B H 0.5277 0.3482 -0.3720 0.047 Uiso 1 1 calc R . .
C86B C 0.5359(2) 0.24625(19) -0.29402(17) 0.0311(7) Uani 1 1 d . . .
H86B H 0.5483 0.2725 -0.2538 0.037 Uiso 1 1 calc R . .

loop_
_atom_site_aniso_label
_atom_site_aniso_U_11
_atom_site_aniso_U_22
_atom_site_aniso_U_33
_atom_site_aniso_U_23
_atom_site_aniso_U_13
_atom_site_aniso_U_12
PtA 0.01837(6) 0.01662(6) 0.01724(6) -0.00142(4) -0.00154(4) -0.00273(4)
P1A 0.0190(4) 0.0185(3) 0.0196(4) -0.0010(3) -0.0009(3) -0.0031(3)
P2A 0.0195(4) 0.0173(3) 0.0186(3) -0.0013(3) -0.0010(3) -0.0029(3)
C1A 0.0238(15) 0.0244(14) 0.0199(14) -0.0047(11) -0.0035(11) -0.0035(11)
C2A 0.0214(15) 0.0285(15) 0.0230(15) -0.0078(12) -0.0029(12) -0.0033(12)
C11A 0.0258(15) 0.0339(16) 0.0184(14) -0.0015(12) -0.0049(12) -0.0131(12)
C12A 0.041(2) 0.0375(18) 0.0275(17) 0.0001(14) -0.0022(14) -0.0070(15)
C13A 0.058(2) 0.042(2) 0.040(2) 0.0114(16) -0.0110(18) -0.0126(18)
C14A 0.058(3) 0.073(3) 0.0276(19) 0.0211(18) -0.0143(18) -0.027(2)
C15A 0.061(3) 0.086(3) 0.0227(19) -0.0071(19) 0.0055(18) -0.016(2)
C16A 0.049(2) 0.049(2) 0.0234(17) -0.0044(15) -0.0004(15) -0.0012(17)
C21A 0.0228(15) 0.0314(16) 0.0283(16) -0.0104(13) 0.0009(12) -0.0081(12)
C22A 0.0365(18) 0.0299(16) 0.0352(18) -0.0094(14) 0.0011(14) -0.0087(14)
C23A 0.046(2) 0.0339(18) 0.056(2) -0.0186(17) 0.0142(18) -0.0206(16)
C24A 0.0328(19) 0.054(2) 0.058(2) -0.0341(19) 0.0109(17) -0.0223(17)
C25A 0.034(2) 0.066(3) 0.052(2) -0.017(2) -0.0086(17) -0.0186(18)
C26A 0.0354(19) 0.047(2) 0.041(2) -0.0046(16) -0.0093(16) -0.0156(16)
C31A 0.0214(15) 0.0190(13) 0.0286(16) -0.0004(11) 0.0001(12) -0.0052(11)
C32A 0.0308(17) 0.0246(15) 0.0291(16) -0.0044(12) -0.0020(13) -0.0039(12)
C33A 0.046(2) 0.0287(17) 0.040(2) -0.0136(14) 0.0005(16) 0.0022(15)
C34A 0.042(2) 0.0244(16) 0.054(2) -0.0074(15) -0.0056(17) 0.0075(14)
C35A 0.0384(19) 0.0248(16) 0.0394(19) 0.0051(14) -0.0123(15) -0.0011(13)
C36A 0.0314(17) 0.0248(15) 0.0294(16) -0.0015(12) -0.0032(13) -0.0041(12)
C41A 0.0238(15) 0.0250(14) 0.0244(15) -0.0045(11) -0.0006(12) -0.0087(12)
C42A 0.0251(16) 0.0258(15) 0.0364(17) -0.0035(13) -0.0038(13) -0.0053(12)
C43A 0.0251(17) 0.0420(19) 0.049(2) -0.0073(16) -0.0045(15) -0.0037(14)
C44A 0.0293(19) 0.057(2) 0.071(3) -0.001(2) 0.0035(18) -0.0214(18)
C45A 0.045(2) 0.048(2) 0.079(3) 0.019(2) 0.001(2) -0.0250(19)
C46A 0.0289(18) 0.0334(18) 0.054(2) 0.0144(16) -0.0012(16) -0.0069(14)
C51A 0.0255(15) 0.0184(13) 0.0191(14) 0.0009(11) -0.0012(11) -0.0043(11)
C52A 0.0242(16) 0.0334(16) 0.0274(16) -0.0068(13) -0.0002(12) -0.0056(12)
C53A 0.0348(19) 0.0420(19) 0.0291(17) -0.0104(14) 0.0057(14) -0.0065(15)
C54A 0.047(2) 0.0334(17) 0.0216(16) -0.0051(13) -0.0077(14) -0.0063(15)
C55A 0.0298(17) 0.0287(16) 0.0283(16) 0.0010(12) -0.0114(13) -0.0044(13)
C56A 0.0239(15) 0.0224(14) 0.0267(15) 0.0031(12) -0.0026(12) -0.0026(11)
C61A 0.0303(16) 0.0156(13) 0.0200(14) -0.0003(11) -0.0019(12) -0.0034(11)
C62A 0.0278(16) 0.0215(14) 0.0245(15) -0.0019(11) -0.0032(12) 0.0005(12)
C63A 0.0413(19) 0.0267(16) 0.0245(16) -0.0042(12) 0.0008(14) 0.0033(13)
C64A 0.058(2) 0.0264(16) 0.0268(17) -0.0112(13) -0.0044(16) -0.0025(15)
C65A 0.046(2) 0.0373(18) 0.0319(18) -0.0091(14) -0.0074(15) -0.0151(15)
C66A 0.0312(17) 0.0275(15) 0.0283(16) -0.0071(12) -0.0012(13) -0.0071(13)
C71A 0.0161(14) 0.0237(14) 0.0235(15) 0.0033(11) -0.0025(11) -0.0031(11)
C72A 0.0253(16) 0.0288(15) 0.0256(16) 0.0006(12) -0.0020(12) -0.0045(12)
C73A 0.0317(18) 0.0405(19) 0.0268(17) 0.0086(14) 0.0003(13) -0.0062(14)
C74A 0.0297(18) 0.0307(17) 0.042(2) 0.0132(14) 0.0069(15) -0.0043(13)
C75A 0.040(2) 0.0218(15) 0.048(2) 0.0031(14) 0.0024(16) -0.0037(13)
C76A 0.0365(18) 0.0239(15) 0.0305(17) -0.0006(13) 0.0010(14) -0.0030(13)
C81A 0.0171(14) 0.0240(14) 0.0184(14) -0.0013(11) -0.0019(11) -0.0013(11)
C82A 0.0258(16) 0.0305(16) 0.0220(15) 0.0001(12) -0.0007(12) -0.0047(12)
C83A 0.0214(16) 0.048(2) 0.0268(16) 0.0022(14) 0.0032(13) -0.0078(14)
C84A 0.0267(17) 0.0436(19) 0.0290(17) -0.0027(14) 0.0021(13) 0.0093(14)
C85A 0.0362(19) 0.0276(16) 0.0357(18) -0.0040(13) 0.0009(14) 0.0043(14)
C86A 0.0241(16) 0.0272(15) 0.0289(16) -0.0017(12) -0.0018(13) -0.0018(12)
PtB 0.01735(6) 0.01827(6) 0.01818(6) -0.00241(4) -0.00061(4) -0.00211(4)
P1B 0.0194(4) 0.0197(3) 0.0193(4) -0.0026(3) -0.0003(3) -0.0021(3)
P2B 0.0199(4) 0.0209(3) 0.0183(3) -0.0033(3) 0.0004(3) -0.0027(3)
C1B 0.0199(14) 0.0255(15) 0.0262(15) 0.0001(12) -0.0014(12) -0.0065(11)
C2B 0.0197(14) 0.0230(14) 0.0253(15) -0.0020(11) -0.0026(11) -0.0046(11)
C11B 0.0191(15) 0.0304(15) 0.0272(16) -0.0054(12) -0.0031(12) -0.0038(12)
C12B 0.0310(18) 0.0363(18) 0.041(2) 0.0029(15) 0.0067(15) 0.0020(14)
C13B 0.038(2) 0.0361(19) 0.063(3) -0.0018(18) 0.0018(18) 0.0076(16)
C14B 0.0261(18) 0.049(2) 0.058(2) -0.0216(18) 0.0054(17) 0.0040(15)
C15B 0.035(2) 0.059(2) 0.051(2) -0.0104(19) 0.0175(17) -0.0094(17)
C16B 0.0336(19) 0.0363(18) 0.048(2) -0.0012(16) 0.0070(16) -0.0060(15)
C21B 0.0283(16) 0.0284(15) 0.0239(15) -0.0051(12) -0.0002(12) -0.0090(12)
C22B 0.0323(18) 0.0292(16) 0.0355(18) -0.0057(13) -0.0047(14) -0.0050(13)
C23B 0.051(2) 0.0319(17) 0.0376(19) -0.0111(15) 0.0005(16) -0.0113(16)
C24B 0.050(2) 0.049(2) 0.037(2) -0.0130(16) -0.0054(17) -0.0231(18)
C25B 0.041(2) 0.063(3) 0.063(3) -0.025(2) -0.0220(19) -0.0074(19)
C26B 0.0323(19) 0.049(2) 0.058(2) -0.0250(18) -0.0127(17) 0.0011(16)
C31B 0.0285(16) 0.0209(14) 0.0210(14) -0.0039(11) -0.0034(12) -0.0039(11)
C32B 0.0275(16) 0.0245(15) 0.0319(17) -0.0016(12) -0.0037(13) -0.0061(12)
C33B 0.045(2) 0.0287(16) 0.0324(18) 0.0032(13) -0.0002(15) -0.0152(15)
C34B 0.051(2) 0.0228(15) 0.0304(17) 0.0049(13) -0.0104(15) -0.0059(14)
C35B 0.0391(19) 0.0252(16) 0.0340(18) -0.0045(13) -0.0093(15) 0.0017(13)
C36B 0.0266(16) 0.0238(15) 0.0291(16) -0.0046(12) -0.0016(13) -0.0031(12)
C41B 0.0241(15) 0.0297(15) 0.0173(14) -0.0065(11) 0.0013(11) -0.0064(12)
C42B 0.0332(17) 0.0295(16) 0.0256(16) -0.0031(12) -0.0017(13) -0.0038(13)
C43B 0.041(2) 0.0439(19) 0.0279(17) 0.0000(14) -0.0087(15) -0.0104(15)
C44B 0.067(3) 0.055(2) 0.0273(19) -0.0169(17) -0.0062(18) -0.011(2)
C45B 0.072(3) 0.048(2) 0.040(2) -0.0237(18) -0.008(2) 0.006(2)
C46B 0.049(2) 0.0365(18) 0.0300(18) -0.0108(14) -0.0079(16) 0.0061(15)
C51B 0.0178(14) 0.0203(14) 0.0304(16) -0.0043(12) 0.0024(12) 0.0002(11)
C52B 0.0345(18) 0.0417(19) 0.0321(18) -0.0057(14) 0.0046(14) -0.0137(15)
C53B 0.040(2) 0.060(2) 0.047(2) -0.0117(18) 0.0151(17) -0.0216(18)
C54B 0.0265(18) 0.048(2) 0.062(3) -0.0082(18) 0.0088(17) -0.0148(16)
C55B 0.0282(17) 0.0303(17) 0.052(2) -0.0015(15) -0.0093(15) -0.0060(13)
C56B 0.0254(16) 0.0244(15) 0.0293(16) -0.0017(12) -0.0040(13) -0.0024(12)
C61B 0.0217(15) 0.0210(14) 0.0284(16) -0.0063(12) 0.0035(12) -0.0045(11)
C62B 0.0260(16) 0.0255(15) 0.0326(17) -0.0006(12) 0.0009(13) -0.0036(12)
C63B 0.0343(19) 0.0282(16) 0.043(2) 0.0032(14) 0.0100(15) -0.0051(14)
C64B 0.036(2) 0.0373(19) 0.061(2) -0.0127(17) 0.0142(17) -0.0201(15)
C65B 0.0314(19) 0.065(2) 0.051(2) -0.028(2) 0.0056(16) -0.0219(17)
C66B 0.0320(18) 0.050(2) 0.0296(17) -0.0174(15) 0.0049(14) -0.0140(15)
C71B 0.0232(15) 0.0271(15) 0.0173(14) -0.0053(11) -0.0040(11) 0.0002(11)
C72B 0.0276(17) 0.0313(16) 0.0303(17) -0.0069(13) -0.0015(13) -0.0031(13)
C73B 0.0260(17) 0.048(2) 0.0345(18) -0.0127(15) 0.0044(14) 0.0021(14)
C74B 0.046(2) 0.0329(17) 0.0277(17) -0.0081(14) 0.0021(15) 0.0124(15)
C75B 0.059(2) 0.0238(16) 0.040(2) -0.0024(14) 0.0128(17) 0.0020(15)
C76B 0.0381(19) 0.0246(15) 0.0366(18) -0.0032(13) 0.0091(15) -0.0027(13)
C81B 0.0189(14) 0.0281(15) 0.0199(14) -0.0017(11) 0.0005(11) -0.0013(11)
C82B 0.0245(16) 0.0334(16) 0.0236(15) -0.0041(12) -0.0008(12) -0.0029(12)
C83B 0.0284(17) 0.050(2) 0.0206(16) -0.0057(14) -0.0008(13) -0.0002(14)
C84B 0.0324(18) 0.048(2) 0.0238(17) 0.0054(14) -0.0020(14) 0.0058(15)
C85B 0.045(2) 0.0293(17) 0.0367(19) 0.0078(14) -0.0010(16) -0.0003(15)
C86B 0.0320(18) 0.0322(16) 0.0263(16) -0.0018(13) -0.0035(13) -0.0012(13)

loop_
_geom_bond_atom_site_label_1
_geom_bond_atom_site_label_2
_geom_bond_distance
_geom_bond_site_symmetry_2
_geom_bond_publ_flag
PtA C2A 2.050(3) . ?
PtA C1A 2.057(3) . ?
PtA P2A 2.2888(7) . ?
PtA P1A 2.2903(7) . ?
P1A C41A 1.829(3) . ?
P1A C51A 1.833(3) . ?
P1A C31A 1.841(3) . ?
P2A C61A 1.833(3) . ?
P2A C81A 1.834(3) . ?
P2A C71A 1.841(3) . ?
C1A C2A 1.289(4) . ?
C1A C11A 1.460(4) . ?
C2A C21A 1.458(4) . ?
C11A C12A 1.387(4) . ?
C11A C16A 1.398(4) . ?
C12A C13A 1.374(5) . ?
C13A C14A 1.372(6) . ?
C14A C15A 1.375(6) . ?
C15A C16A 1.387(5) . ?
C21A C22A 1.390(4) . ?
C21A C26A 1.395(5) . ?
C22A C23A 1.389(5) . ?
C23A C24A 1.390(5) . ?
C24A C25A 1.367(5) . ?
C25A C26A 1.385(5) . ?
C31A C32A 1.386(4) . ?
C31A C36A 1.396(4) . ?
C32A C33A 1.388(4) . ?
C33A C34A 1.385(5) . ?
C34A C35A 1.384(5) . ?
C35A C36A 1.388(4) . ?
C41A C46A 1.383(4) . ?
C41A C42A 1.390(4) . ?
C42A C43A 1.386(4) . ?
C43A C44A 1.375(5) . ?
C44A C45A 1.371(5) . ?
C45A C46A 1.390(5) . ?
C51A C52A 1.393(4) . ?
C51A C56A 1.396(4) . ?
C52A C53A 1.391(4) . ?
C53A C54A 1.374(5) . ?
C54A C55A 1.392(5) . ?
C55A C56A 1.379(4) . ?
C61A C62A 1.387(4) . ?
C61A C66A 1.395(4) . ?
C62A C63A 1.391(4) . ?
C63A C64A 1.376(5) . ?
C64A C65A 1.385(5) . ?
C65A C66A 1.390(4) . ?
C71A C76A 1.393(4) . ?
C71A C72A 1.394(4) . ?
C72A C73A 1.394(4) . ?
C73A C74A 1.374(5) . ?
C74A C75A 1.378(5) . ?
C75A C76A 1.389(4) . ?
C81A C86A 1.395(4) . ?
C81A C82A 1.396(4) . ?
C82A C83A 1.392(4) . ?
C83A C84A 1.389(5) . ?
C84A C85A 1.380(5) . ?
C85A C86A 1.387(4) . ?
PtB C1B 2.047(3) . ?
PtB C2B 2.048(3) . ?
PtB P2B 2.2812(7) . ?
PtB P1B 2.2895(7) . ?
P1B C41B 1.832(3) . ?
P1B C51B 1.832(3) . ?
P1B C31B 1.837(3) . ?
P2B C61B 1.824(3) . ?
P2B C81B 1.831(3) . ?
P2B C71B 1.839(3) . ?
C1B C2B 1.280(4) . ?
C1B C11B 1.463(4) . ?
C2B C21B 1.464(4) . ?
C11B C12B 1.383(4) . ?
C11B C16B 1.396(4) . ?
C12B C13B 1.388(5) . ?
C13B C14B 1.368(5) . ?
C14B C15B 1.376(5) . ?
C15B C16B 1.395(5) . ?
C21B C26B 1.386(5) . ?
C21B C22B 1.392(4) . ?
C22B C23B 1.384(4) . ?
C23B C24B 1.379(5) . ?
C24B C25B 1.373(5) . ?
C25B C26B 1.391(5) . ?
C31B C32B 1.396(4) . ?
C31B C36B 1.397(4) . ?
C32B C33B 1.383(4) . ?
C33B C34B 1.380(5) . ?
C34B C35B 1.382(5) . ?
C35B C36B 1.387(4) . ?
C41B C46B 1.385(4) . ?
C41B C42B 1.393(4) . ?
C42B C43B 1.385(4) . ?
C43B C44B 1.379(5) . ?
C44B C45B 1.363(5) . ?
C45B C46B 1.395(5) . ?
C51B C52B 1.385(4) . ?
C51B C56B 1.400(4) . ?
C52B C53B 1.400(5) . ?
C53B C54B 1.367(5) . ?
C54B C55B 1.386(5) . ?
C55B C56B 1.373(4) . ?
C61B C62B 1.388(4) . ?
C61B C66B 1.389(4) . ?
C62B C63B 1.384(4) . ?
C63B C64B 1.382(5) . ?
C64B C65B 1.375(5) . ?
C65B C66B 1.376(5) . ?
C71B C72B 1.389(4) . ?
C71B C76B 1.392(4) . ?
C72B C73B 1.383(4) . ?
C73B C74B 1.375(5) . ?
C74B C75B 1.377(5) . ?
C75B C76B 1.397(4) . ?
C81B C86B 1.395(4) . ?
C81B C82B 1.399(4) . ?
C82B C83B 1.391(4) . ?
C83B C84B 1.371(5) . ?
C84B C85B 1.383(5) . ?
C85B C86B 1.382(4) . ?
